data_2242237
loop_
_publ_author_name
'Pe\~na-Sol\'orzano, Diana'
'K\"onig, Burkhard'
'Sierra, Cesar A.'
'Ochoa-Puentes, Cristian'

_publ_section_title
;
 Crystal structures of three
 <i>N</i>-(3-acetylphenyl)quinoline-2-carboxamides
;
_journal_coeditor_code LH5839
_journal_issue 6
_journal_name_full 'Acta Crystallographica Section E'
_journal_page_first 804
_journal_page_last 808
_journal_paper_doi 10.1107/S2056989017006272
_journal_volume 73
_journal_year 2017
_chemical_formula_moiety 'C18 H13 Br N2 O2'
_chemical_formula_sum 'C18 H13 Br N2 O2'
_chemical_formula_weight 369.21
_chemical_name_systematic
;
<i>N</i>-(5-Acetyl-2-bromophenyl)quinoline-2-carboxamide
;
_space_group_crystal_system triclinic
_space_group_IT_number 2
_space_group_name_Hall '-P 1'
_space_group_name_H-M_alt 'P -1'
_symmetry_space_group_name_Hall '-P 1'
_symmetry_space_group_name_H-M 'P -1'
_atom_sites_solution_hydrogens geom
_audit_creation_method
;
OLEX2 1.2-alpha
(compiled 2015.11.10 svn.r3248 for OlexSys, GUI svn.r5133)
;
_cell_angle_alpha 103.788(2)
_cell_angle_beta 95.515(2)
_cell_angle_gamma 96.195(2)
_cell_formula_units_Z 2
_cell_length_a 4.29848(12)
_cell_length_b 11.6353(3)
_cell_length_c 15.5888(4)
_cell_measurement_reflns_used 10806
_cell_measurement_temperature 123.1(4)
_cell_measurement_theta_max 73.8130
_cell_measurement_theta_min 3.9050
_cell_volume 746.76(4)
_computing_cell_refinement
;
CrysAlis PRO (Rigaku OD, 2015)
;
_computing_data_collection
;
CrysAlis PRO (Rigaku OD, 2015)
;
_computing_data_reduction
;
CrysAlis PRO (Rigaku OD, 2015)
;
_computing_molecular_graphics
;
<i>OLEX2</i> (Dolomanov <i>et al.</i>,  2009)
;
_computing_publication_material
;
<i>OLEX2</i> (Dolomanov <i>et al.</i>,  2009)
;
_computing_structure_refinement
;
SHELXL2014 (Sheldrick, 2015b)
;
_computing_structure_solution
;
SHELXT (Sheldrick, 2015a)
;
_diffrn_ambient_temperature 123.1(4)
_diffrn_detector_area_resol_mean 4.1818
_diffrn_measured_fraction_theta_full 0.998
_diffrn_measured_fraction_theta_max 0.980
_diffrn_measurement_device 'four-circle diffractometer'
_diffrn_measurement_device_type 'Agilent TitanS2 GV1000'
_diffrn_measurement_method '\w scans'
_diffrn_radiation_monochromator mirror
_diffrn_radiation_type CuK\a
_diffrn_radiation_wavelength 1.54184
_diffrn_reflns_av_R_equivalents 0.0329
_diffrn_reflns_limit_h_max 5
_diffrn_reflns_limit_h_min -5
_diffrn_reflns_limit_k_max 14
_diffrn_reflns_limit_k_min -13
_diffrn_reflns_limit_l_max 19
_diffrn_reflns_limit_l_min -19
_diffrn_reflns_number 12899
_diffrn_reflns_theta_full 67.684
_diffrn_reflns_theta_max 73.655
_diffrn_reflns_theta_min 2.942
_exptl_absorpt_coefficient_mu 3.851
_exptl_absorpt_correction_T_max 0.900
_exptl_absorpt_correction_T_min 0.540
_exptl_absorpt_correction_type gaussian
_exptl_absorpt_process_details
;
[CrysAlis PRO (Rigaku OD, 2015), based on expressions
derived by Clark & Reid (1995)]
;
_exptl_crystal_colour 'clear colourless'
_exptl_crystal_density_diffrn 1.642
_exptl_crystal_description plank
_exptl_crystal_F_000 372
_exptl_crystal_size_max 0.652
_exptl_crystal_size_mid 0.104
_exptl_crystal_size_min 0.061
_refine_diff_density_max 0.478
_refine_diff_density_min -0.653
_refine_ls_extinction_coef 0.0018(3)
_refine_ls_extinction_expression Fc^*^=kFc[1+0.001xFc^2^\l^3^/sin(2\q)]^-1/4^
_refine_ls_extinction_method
;
SHELXL2014 (Sheldrick, 2015b)
;
_refine_ls_goodness_of_fit_ref 1.046
_refine_ls_hydrogen_treatment constr
_refine_ls_matrix_type full
_refine_ls_number_parameters 210
_refine_ls_number_reflns 2966
_refine_ls_number_restraints 0
_refine_ls_restrained_S_all 1.046
_refine_ls_R_factor_all 0.0245
_refine_ls_R_factor_gt 0.0238
_refine_ls_shift/su_max 0.001
_refine_ls_shift/su_mean 0.000
_refine_ls_structure_factor_coef Fsqd
_refine_ls_weighting_details 'w=1/[\s^2^(Fo^2^)+(0.0390P)^2^+0.3702P] where P=(Fo^2^+2Fc^2^)/3'
_refine_ls_weighting_scheme calc
_refine_ls_wR_factor_gt 0.0641
_refine_ls_wR_factor_ref 0.0648
_reflns_number_gt 2870
_reflns_number_total 2966
_reflns_threshold_expression 'I > 2\s(I)'
_cod_data_source_file lh5839sup1.cif
_cod_data_source_block II
_cod_original_cell_volume 746.76(3)
_cod_database_code 2242237
_shelx_space_group_comment
;
The symmetry employed for this shelxl refinement is uniquely defined
by the following loop, which should always be used as a source of
symmetry information in preference to the above space-group names.
They are only intended as comments.
;

loop_
_space_group_symop_operation_xyz
'x, y, z'
'-x, -y, -z'

loop_
_atom_site_type_symbol
_atom_site_label
_atom_site_fract_x
_atom_site_fract_y
_atom_site_fract_z
_atom_site_U_iso_or_equiv
_atom_site_adp_type
_atom_site_calc_flag
_atom_site_occupancy
Br Br1 0.61589(4) 0.18439(2) 0.04683(2) 0.02135(9) Uani d 1
O O1 0.5793(3) 0.36128(11) 0.39598(8) 0.0221(3) Uani d 1
O O2 1.3517(3) -0.04850(12) 0.36241(9) 0.0289(3) Uani d 1
N N2 0.5689(3) 0.29917(12) 0.24400(9) 0.0152(3) Uani d 1
H H2 0.4949 0.3149 0.1955 0.018 Uiso calc 1
N N1 0.2021(3) 0.45877(12) 0.22055(9) 0.0155(3) Uani d 1
C C11 0.7457(4) 0.20417(15) 0.23433(11) 0.0144(3) Uani d 1
C C1 0.4988(4) 0.37012(15) 0.32082(11) 0.0161(3) Uani d 1
C C6 0.0260(4) 0.54368(15) 0.20390(11) 0.0159(3) Uani d 1
C C15 1.0588(4) 0.07376(15) 0.29489(11) 0.0161(3) Uani d 1
C C12 0.7872(4) 0.13977(15) 0.14896(11) 0.0161(3) Uani d 1
C C2 0.3045(4) 0.46475(15) 0.30427(11) 0.0156(3) Uani d 1
C C16 0.8882(4) 0.16983(15) 0.30694(11) 0.0158(3) Uani d 1
H H16 0.8683 0.2121 0.3644 0.019 Uiso calc 1
C C13 0.9537(4) 0.04208(16) 0.13641(11) 0.0185(3) Uani d 1
H H13 0.9742 -0.0006 0.0791 0.022 Uiso calc 1
C C3 0.2451(4) 0.55339(16) 0.37799(11) 0.0202(4) Uani d 1
H H3 0.3202 0.5528 0.4358 0.024 Uiso calc 1
C C14 1.0880(4) 0.00874(16) 0.20912(11) 0.0183(3) Uani d 1
H H14 1.1978 -0.0569 0.2010 0.022 Uiso calc 1
C C18 1.2121(4) 0.11879(17) 0.46469(11) 0.0219(4) Uani d 1
H H18A 0.9983 0.1174 0.4778 0.033 Uiso calc 1
H H18B 1.2985 0.1991 0.4666 0.033 Uiso calc 1
H H18C 1.3353 0.0903 0.5080 0.033 Uiso calc 1
C C17 1.2189(4) 0.03975(16) 0.37334(11) 0.0187(3) Uani d 1
C C7 -0.0919(4) 0.53725(16) 0.11481(11) 0.0190(3) Uani d 1
H H7 -0.0509 0.4752 0.0692 0.023 Uiso calc 1
C C8 -0.2654(4) 0.62145(17) 0.09514(12) 0.0231(4) Uani d 1
H H8 -0.3398 0.6169 0.0362 0.028 Uiso calc 1
C C9 -0.3322(4) 0.71549(17) 0.16407(13) 0.0241(4) Uani d 1
H H9 -0.4509 0.7723 0.1501 0.029 Uiso calc 1
C C4 0.0744(4) 0.63973(16) 0.36164(12) 0.0221(4) Uani d 1
H H4 0.0344 0.7000 0.4087 0.026 Uiso calc 1
C C10 -0.2242(4) 0.72361(16) 0.25081(13) 0.0220(4) Uani d 1
H H10 -0.2703 0.7858 0.2955 0.026 Uiso calc 1
C C5 -0.0422(4) 0.63791(15) 0.27334(12) 0.0179(3) Uani d 1

loop_
_atom_site_aniso_label
_atom_site_aniso_U_11
_atom_site_aniso_U_22
_atom_site_aniso_U_33
_atom_site_aniso_U_12
_atom_site_aniso_U_13
_atom_site_aniso_U_23
Br1 0.03126(13) 0.02289(13) 0.01153(11) 0.00980(8) 0.00226(7) 0.00496(8)
O1 0.0320(7) 0.0228(7) 0.0123(6) 0.0102(5) 0.0028(5) 0.0033(5)
O2 0.0414(8) 0.0268(7) 0.0214(6) 0.0190(6) 0.0013(6) 0.0062(5)
N2 0.0197(7) 0.0159(7) 0.0116(6) 0.0069(5) 0.0031(5) 0.0042(5)
N1 0.0181(6) 0.0141(7) 0.0149(6) 0.0026(5) 0.0049(5) 0.0034(5)
C11 0.0159(7) 0.0133(8) 0.0145(7) 0.0019(6) 0.0036(6) 0.0039(6)
C1 0.0172(7) 0.0155(8) 0.0155(8) 0.0016(6) 0.0039(6) 0.0032(6)
C6 0.0162(7) 0.0138(8) 0.0189(8) 0.0031(6) 0.0063(6) 0.0046(6)
C15 0.0171(7) 0.0164(8) 0.0155(8) 0.0019(6) 0.0027(6) 0.0053(6)
C12 0.0194(8) 0.0181(8) 0.0113(7) 0.0022(6) 0.0018(6) 0.0049(6)
C2 0.0179(7) 0.0138(8) 0.0156(8) 0.0026(6) 0.0056(6) 0.0029(6)
C16 0.0185(7) 0.0166(8) 0.0126(7) 0.0028(6) 0.0038(6) 0.0036(6)
C13 0.0238(8) 0.0173(9) 0.0138(8) 0.0047(7) 0.0050(6) 0.0007(6)
C3 0.0250(8) 0.0211(9) 0.0138(8) 0.0044(7) 0.0041(6) 0.0017(7)
C14 0.0212(8) 0.0148(8) 0.0196(8) 0.0054(6) 0.0044(7) 0.0033(7)
C18 0.0300(9) 0.0223(9) 0.0156(8) 0.0090(7) 0.0026(7) 0.0070(7)
C17 0.0211(8) 0.0196(9) 0.0177(8) 0.0052(7) 0.0040(6) 0.0074(7)
C7 0.0234(8) 0.0170(9) 0.0176(8) 0.0059(7) 0.0055(7) 0.0038(7)
C8 0.0261(9) 0.0232(10) 0.0229(9) 0.0069(7) 0.0028(7) 0.0098(7)
C9 0.0238(9) 0.0181(9) 0.0336(10) 0.0086(7) 0.0051(7) 0.0096(8)
C4 0.0270(9) 0.0180(9) 0.0191(8) 0.0062(7) 0.0068(7) -0.0023(7)
C10 0.0235(8) 0.0135(8) 0.0291(9) 0.0060(7) 0.0085(7) 0.0015(7)
C5 0.0183(8) 0.0139(8) 0.0215(8) 0.0027(6) 0.0071(6) 0.0026(7)

loop_
_atom_type_symbol
_atom_type_description
_atom_type_scat_dispersion_real
_atom_type_scat_dispersion_imag
_atom_type_scat_source
C C 0.0181 0.0091 'International Tables Vol C Tables 4.2.6.8 and 6.1.1.4'
H H 0.0000 0.0000 'International Tables Vol C Tables 4.2.6.8 and 6.1.1.4'
N N 0.0311 0.0180 'International Tables Vol C Tables 4.2.6.8 and 6.1.1.4'
O O 0.0492 0.0322 'International Tables Vol C Tables 4.2.6.8 and 6.1.1.4'
Br Br -0.6763 1.2805 'International Tables Vol C Tables 4.2.6.8 and 6.1.1.4'

loop_
_exptl_crystal_face_index_h
_exptl_crystal_face_index_k
_exptl_crystal_face_index_l
_exptl_crystal_face_perp_dist
0 0 10 0.0306
-2 -4 1 0.2183
2 4 -1 0.2148
0 -7 0 0.0482
0 7 0 0.0368
0 0 -10 0.0306

loop_
_geom_angle_atom_site_label_1
_geom_angle_atom_site_label_2
_geom_angle_atom_site_label_3
_geom_angle
C11 N2 H2 116.0
C1 N2 H2 116.0
C1 N2 C11 128.05(14)
C2 N1 C6 117.86(14)
N2 C11 C12 119.73(14)
N2 C11 C16 122.69(14)
C16 C11 C12 117.58(15)
O1 C1 N2 125.78(16)
O1 C1 C2 121.70(15)
N2 C1 C2 112.53(14)
N1 C6 C7 118.71(15)
N1 C6 C5 122.01(15)
C7 C6 C5 119.28(16)
C16 C15 C14 120.08(15)
C16 C15 C17 120.76(15)
C14 C15 C17 119.14(15)
C11 C12 Br1 120.33(13)
C13 C12 Br1 118.19(12)
C13 C12 C11 121.48(15)
N1 C2 C1 116.81(14)
N1 C2 C3 124.47(16)
C3 C2 C1 118.73(15)
C11 C16 H16 119.4
C15 C16 C11 121.17(15)
C15 C16 H16 119.4
C12 C13 H13 120.1
C14 C13 C12 119.84(15)
C14 C13 H13 120.1
C2 C3 H3 121.0
C4 C3 C2 117.93(16)
C4 C3 H3 121.0
C15 C14 H14 120.1
C13 C14 C15 119.79(16)
C13 C14 H14 120.1
H18A C18 H18B 109.5
H18A C18 H18C 109.5
H18B C18 H18C 109.5
C17 C18 H18A 109.5
C17 C18 H18B 109.5
C17 C18 H18C 109.5
O2 C17 C15 120.30(16)
O2 C17 C18 121.59(16)
C15 C17 C18 118.10(15)
C6 C7 H7 119.7
C8 C7 C6 120.57(16)
C8 C7 H7 119.7
C7 C8 H8 119.9
C7 C8 C9 120.21(17)
C9 C8 H8 119.9
C8 C9 H9 119.7
C10 C9 C8 120.64(17)
C10 C9 H9 119.7
C3 C4 H4 119.9
C3 C4 C5 120.19(16)
C5 C4 H4 119.9
C9 C10 H10 119.8
C9 C10 C5 120.48(16)
C5 C10 H10 119.8
C4 C5 C6 117.53(16)
C4 C5 C10 123.66(16)
C10 C5 C6 118.80(16)

loop_
_geom_bond_atom_site_label_1
_geom_bond_atom_site_label_2
_geom_bond_distance
Br1 C12 1.8968(16)
O1 C1 1.221(2)
O2 C17 1.213(2)
N2 H2 0.8600
N2 C11 1.395(2)
N2 C1 1.363(2)
N1 C6 1.365(2)
N1 C2 1.320(2)
C11 C12 1.401(2)
C11 C16 1.397(2)
C1 C2 1.506(2)
C6 C7 1.413(2)
C6 C5 1.423(2)
C15 C16 1.388(2)
C15 C14 1.395(2)
C15 C17 1.501(2)
C12 C13 1.392(2)
C2 C3 1.414(2)
C16 H16 0.9300
C13 H13 0.9300
C13 C14 1.379(2)
C3 H3 0.9300
C3 C4 1.363(3)
C14 H14 0.9300
C18 H18A 0.9600
C18 H18B 0.9600
C18 H18C 0.9600
C18 C17 1.505(2)
C7 H7 0.9300
C7 C8 1.366(3)
C8 H8 0.9300
C8 C9 1.415(3)
C9 H9 0.9300
C9 C10 1.365(3)
C4 H4 0.9300
C4 C5 1.413(3)
C10 H10 0.9300
C10 C5 1.419(3)

loop_
_geom_hbond_atom_site_label_D
_geom_hbond_atom_site_label_H
_geom_hbond_atom_site_label_A
_geom_hbond_site_symmetry_A
_geom_hbond_distance_DH
_geom_hbond_distance_HA
_geom_hbond_distance_DA
_geom_hbond_angle_DHA
N2 H2 N1 1_555 0.86 2.19 2.629(2) 112
C3 H3 O1 2_666 0.93 2.55 3.410(2) 154
C18 H18 O2 2_856 0.96 2.49 3.444(2) 171
N2 H2 Br1 1_555 0.86 2.58 3.0810(10) 118

loop_
_geom_torsion_atom_site_label_1
_geom_torsion_atom_site_label_2
_geom_torsion_atom_site_label_3
_geom_torsion_atom_site_label_4
_geom_torsion
Br1 C12 C13 C14 178.46(13)
O1 C1 C2 N1 -173.05(15)
O1 C1 C2 C3 7.2(2)
N2 C11 C12 Br1 2.1(2)
N2 C11 C12 C13 -177.97(15)
N2 C11 C16 C15 179.08(15)
N2 C1 C2 N1 7.0(2)
N2 C1 C2 C3 -172.76(15)
N1 C6 C7 C8 -179.06(16)
N1 C6 C5 C4 -1.3(2)
N1 C6 C5 C10 179.38(15)
N1 C2 C3 C4 -1.0(3)
C11 N2 C1 O1 -0.7(3)
C11 N2 C1 C2 179.29(14)
C11 C12 C13 C14 -1.5(3)
C1 N2 C11 C12 178.73(15)
C1 N2 C11 C16 -1.7(3)
C1 C2 C3 C4 178.68(15)
C6 N1 C2 C1 -179.91(14)
C6 N1 C2 C3 -0.2(2)
C6 C7 C8 C9 -0.7(3)
C12 C11 C16 C15 -1.4(2)
C12 C13 C14 C15 -0.6(3)
C2 N1 C6 C7 -178.60(15)
C2 N1 C6 C5 1.4(2)
C2 C3 C4 C5 1.1(3)
C16 C11 C12 Br1 -177.52(12)
C16 C11 C12 C13 2.5(2)
C16 C15 C14 C13 1.7(2)
C16 C15 C17 O2 175.63(17)
C16 C15 C17 C18 -5.1(2)
C3 C4 C5 C6 0.0(3)
C3 C4 C5 C10 179.32(17)
C14 C15 C16 C11 -0.7(2)
C14 C15 C17 O2 -5.5(2)
C14 C15 C17 C18 173.78(16)
C17 C15 C16 C11 178.22(14)
C17 C15 C14 C13 -177.24(15)
C7 C6 C5 C4 178.70(15)
C7 C6 C5 C10 -0.7(2)
C7 C8 C9 C10 0.1(3)
C8 C9 C10 C5 0.2(3)
C9 C10 C5 C6 0.1(3)
C9 C10 C5 C4 -179.22(17)
C5 C6 C7 C8 1.0(3)

_cod_database_fobs_code 2242237
